data_4134478
loop_
_publ_author_name
'Pan, Chun-Ya'
'Yang, Xin-Rui'
'Xiong, Lin'
'Lu, Zhong-Wei'
'Zhen, Bo-Yu'
'Sui, Xin'
'Deng, Xue-Bin'
'Chen, Ling'
'Wu, Li-Ming'

_publ_section_title
;
 Solid-State Nonlinear Optical Switch with the Widest Switching
 Temperature Range Owing to Its Continuously Tunable <i>T</i><sub>c</sub>.
;
_journal_issue 13
_journal_name_full 'Journal of the American Chemical Society'
_journal_page_first 6423
_journal_page_last 6431
_journal_paper_doi 10.1021/jacs.0c01741
_journal_volume 142
_journal_year 2020
_chemical_formula_sum 'F0.8 H6.4 K0.13 N1.47 O2.4 P0.8'
_chemical_formula_weight 110.45
_space_group_IT_number 33
_space_group_name_Hall 'P 2c -2n'
_space_group_name_H-M_alt 'P n a 21'
_symmetry_cell_setting orthorhombic
_symmetry_space_group_name_H-M 'P n a 21'
_atom_sites_solution_hydrogens none
_atom_sites_solution_primary direct
_atom_sites_solution_secondary difmap
_audit_creation_method SHELXL-97
_cell_angle_alpha 90.00
_cell_angle_beta 90.00
_cell_angle_gamma 90.00
_cell_formula_units_Z 5
_cell_length_a 7.9362(9)
_cell_length_b 11.2076(11)
_cell_length_c 6.0017(7)
_cell_measurement_reflns_used 4297
_cell_measurement_temperature 303(2)
_cell_measurement_theta_max 27.50
_cell_measurement_theta_min 3.15
_cell_volume 533.83(10)
_computing_structure_refinement 'SHELXL-97 (Sheldrick, 1997)'
_computing_structure_solution 'SHELXS-97 (Sheldrick, 1990)'
_diffrn_ambient_temperature 303(2)
_diffrn_measured_fraction_theta_full 0.999
_diffrn_measured_fraction_theta_max 0.999
_diffrn_measurement_device_type 'CCD area detector'
_diffrn_measurement_method 'phi and omega scans'
_diffrn_radiation_monochromator graphite
_diffrn_radiation_source 'fine-focus sealed tube'
_diffrn_radiation_type MoK\a
_diffrn_radiation_wavelength 0.71073
_diffrn_reflns_av_R_equivalents 0.0698
_diffrn_reflns_av_sigmaI/netI 0.0347
_diffrn_reflns_limit_h_max 10
_diffrn_reflns_limit_h_min -10
_diffrn_reflns_limit_k_max 14
_diffrn_reflns_limit_k_min -14
_diffrn_reflns_limit_l_max 7
_diffrn_reflns_limit_l_min -7
_diffrn_reflns_number 10471
_diffrn_reflns_theta_full 27.50
_diffrn_reflns_theta_max 27.50
_diffrn_reflns_theta_min 3.15
_exptl_absorpt_coefficient_mu 0.576
_exptl_absorpt_correction_T_max 0.7456
_exptl_absorpt_correction_T_min 0.6602
_exptl_absorpt_correction_type multi-scan
_exptl_crystal_colour colorless
_exptl_crystal_density_diffrn 1.718
_exptl_crystal_density_method 'not measured'
_exptl_crystal_description block
_exptl_crystal_F_000 288
_exptl_crystal_size_max 0.05
_exptl_crystal_size_mid 0.03
_exptl_crystal_size_min 0.02
_refine_diff_density_max 0.253
_refine_diff_density_min -0.299
_refine_diff_density_rms 0.065
_refine_ls_abs_structure_details 'Flack H D (1983), Acta Cryst. A39, 876-881'
_refine_ls_abs_structure_Flack 0.00
_refine_ls_extinction_method none
_refine_ls_goodness_of_fit_ref 0.903
_refine_ls_hydrogen_treatment none
_refine_ls_matrix_type full
_refine_ls_number_parameters 98
_refine_ls_number_reflns 1230
_refine_ls_number_restraints 39
_refine_ls_restrained_S_all 0.894
_refine_ls_R_factor_all 0.0425
_refine_ls_R_factor_gt 0.0345
_refine_ls_shift/su_max 0.000
_refine_ls_shift/su_mean 0.000
_refine_ls_structure_factor_coef Fsqd
_refine_ls_weighting_details 'calc w=1/[\s^2^(Fo^2^)+(0.1000P)^2^+0.0000P] where P=(Fo^2^+2Fc^2^)/3'
_refine_ls_weighting_scheme calc
_refine_ls_wR_factor_gt 0.1044
_refine_ls_wR_factor_ref 0.1142
_reflns_number_gt 1098
_reflns_number_total 1230
_reflns_threshold_expression >2sigma(I)
_cod_data_source_file K0.25(NH4)1.75PO3F.cif
_cod_data_source_block a
_cod_depositor_comments
;
The following automatic conversions were performed:

data item '_symmetry_cell_setting' value 'Orthorhombic' was changed
to 'orthorhombic' in accordance with the
/home/data/users/saulius/crontab/automatic-downloads/rss-feeds/ACS/lib/dictionaries/cif_core.dic
dictionary named 'cif_core.dic' version 2.4.2 last updated on
2011-04-26.

Automatic conversion script
Id: cif_fix_values 7556 2019-12-06 15:28:31Z antanas 

 Adding full bibliography for 4134470--4134505.cif.
;
_cod_original_sg_symbol_H-M 'Pna2(1) '
_cod_original_formula_sum 'H6.40 F0.80 K0.13 N1.47 O2.40 P0.80'
_cod_database_code 4134478

loop_
_symmetry_equiv_pos_as_xyz
'x, y, z'
'-x, -y, z+1/2'
'x+1/2, -y+1/2, z'
'-x+1/2, y+1/2, z+1/2'

loop_
_atom_site_label
_atom_site_type_symbol
_atom_site_fract_x
_atom_site_fract_y
_atom_site_fract_z
_atom_site_U_iso_or_equiv
_atom_site_adp_type
_atom_site_occupancy
_atom_site_symmetry_multiplicity
_atom_site_calc_flag
_atom_site_refinement_flags
_atom_site_disorder_assembly
_atom_site_disorder_group
P P 0.18958(7) 0.12616(5) 0.08975(11) 0.0199(2) Uani 1 1 d . . .
N2 N 0.08111(19) -0.19118(12) 0.0904(4) 0.0277(7) Uani 0.840(6) 1 d PD . .
H5 H 0.139(4) -0.236(2) 0.002(4) 0.016(7) Uiso 1 1 d D . .
H6 H 0.082(6) -0.227(4) 0.212(4) 0.10(2) Uiso 1 1 d D . .
H7 H 0.132(4) -0.128(2) 0.101(8) 0.061(12) Uiso 1 1 d D . .
H8 H -0.013(3) -0.185(4) 0.042(8) 0.17(4) Uiso 1 1 d D . .
K K 0.08111(19) -0.19118(12) 0.0904(4) 0.0277(7) Uani 0.160(6) 1 d P . .
N1 N 0.6411(3) 0.0389(2) 0.0738(5) 0.0265(5) Uani 1 1 d D . .
H1 H 0.668(4) 0.024(3) 0.206(4) 0.047(13) Uiso 1 1 d D . .
H2 H 0.532(2) 0.030(2) 0.062(5) 0.016(7) Uiso 1 1 d D . .
H3 H 0.686(4) -0.011(3) -0.014(5) 0.062(17) Uiso 1 1 d D . .
H4 H 0.665(3) 0.1086(17) 0.037(5) 0.037(11) Uiso 1 1 d D . .
F F -0.00014(19) 0.08079(16) 0.0854(5) 0.0412(4) Uani 1 1 d . . .
O1 O 0.1943(3) 0.2264(2) -0.0737(4) 0.0365(6) Uani 1 1 d . . .
O3 O 0.2182(3) 0.1595(2) 0.3284(4) 0.0329(5) Uani 1 1 d . . .
O2 O 0.2868(3) 0.01589(19) 0.0222(4) 0.0294(5) Uani 1 1 d . . .

loop_
_atom_site_aniso_label
_atom_site_aniso_U_11
_atom_site_aniso_U_22
_atom_site_aniso_U_33
_atom_site_aniso_U_23
_atom_site_aniso_U_13
_atom_site_aniso_U_12
P 0.0174(3) 0.0229(3) 0.0193(3) 0.0001(3) -0.0004(3) -0.0009(2)
N2 0.0272(10) 0.0253(9) 0.0306(10) -0.0024(10) -0.0020(9) 0.0024(6)
K 0.0272(10) 0.0253(9) 0.0306(10) -0.0024(10) -0.0020(9) 0.0024(6)
N1 0.0228(11) 0.0318(11) 0.0249(14) -0.0041(12) -0.0003(13) 0.0011(8)
F 0.0177(8) 0.0472(9) 0.0586(11) -0.0028(14) 0.0000(12) -0.0033(6)
O1 0.0473(16) 0.0307(12) 0.0316(12) 0.0069(10) -0.0009(10) 0.0009(9)
O3 0.0380(11) 0.0383(12) 0.0224(12) -0.0048(10) 0.0007(9) 0.0002(10)
O2 0.0236(10) 0.0303(10) 0.0344(12) -0.0069(8) 0.0012(8) 0.0016(7)

loop_
_atom_type_symbol
_atom_type_description
_atom_type_scat_dispersion_real
_atom_type_scat_dispersion_imag
_atom_type_scat_source
N N 0.0061 0.0033 'International Tables Vol C Tables 4.2.6.8 and 6.1.1.4'
H H 0.0000 0.0000 'International Tables Vol C Tables 4.2.6.8 and 6.1.1.4'
O O 0.0106 0.0060 'International Tables Vol C Tables 4.2.6.8 and 6.1.1.4'
F F 0.0171 0.0103 'International Tables Vol C Tables 4.2.6.8 and 6.1.1.4'
P P 0.1023 0.0942 'International Tables Vol C Tables 4.2.6.8 and 6.1.1.4'
K K 0.2009 0.2494 'International Tables Vol C Tables 4.2.6.8 and 6.1.1.4'

loop_
_geom_angle_atom_site_label_1
_geom_angle_atom_site_label_2
_geom_angle_atom_site_label_3
_geom_angle
_geom_angle_site_symmetry_1
_geom_angle_site_symmetry_3
_geom_angle_publ_flag
O1 P O3 115.90(14) . . ?
O1 P O2 115.24(15) . . ?
O3 P O2 112.54(14) . . ?
O1 P F 104.72(13) . . ?
O3 P F 103.83(15) . . ?
O2 P F 102.55(11) . . ?
O1 P K 49.02(10) . 2_554 ?
O3 P K 143.20(10) . 2_554 ?
O2 P K 103.66(10) . 2_554 ?
F P K 60.50(11) . 2_554 ?
O1 P K 113.16(11) . 2 ?
O3 P K 43.52(10) . 2 ?
O2 P K 131.54(10) . 2 ?
F P K 62.25(10) . 2 ?
K P K 105.83(4) 2_554 2 ?
P F K 94.57(11) . 2_554 ?
P F K 92.81(11) . 2 ?
K F K 130.16(7) 2_554 2 ?
P O1 K 136.57(13) . 4_554 ?
P O1 K 108.92(12) . 2_554 ?
K O1 K 91.32(11) 4_554 2_554 ?
P O3 K 140.73(14) . 4 ?
P O3 K 115.43(13) . 2 ?
K O3 K 95.12(10) 4 2 ?

loop_
_geom_bond_atom_site_label_1
_geom_bond_atom_site_label_2
_geom_bond_distance
_geom_bond_site_symmetry_2
_geom_bond_publ_flag
P O1 1.492(2) . ?
P O3 1.498(2) . ?
P O2 1.512(2) . ?
P F 1.5894(17) . ?
P K 3.758(2) 2_554 ?
P K 3.765(2) 2 ?
F K 3.282(4) 2_554 ?
F K 3.336(4) 2 ?
O1 K 2.845(3) 4_554 ?
O1 K 3.000(3) 2_554 ?
O3 K 2.795(3) 4 ?
O3 K 2.871(3) 2 ?
